data_1540218
loop_
_publ_author_name
'Lambert-Andron, B.'
'Boutarek, N.'
'Pierre, J.'
'Madar, R.'

_publ_section_title
;
 Coexistence of ordered and disordered phases in a Ce Ge2-x single crystal
;
_journal_name_full 'Journal of Alloys Compd.'
_journal_page_first 1
_journal_page_last 6
_journal_volume 203
_journal_year 1994
_chemical_formula_sum 'Ce2 Ge3'
_space_group_IT_number 141
_symmetry_space_group_name_Hall 'I 4bw 2bw -1bw'
_symmetry_space_group_name_H-M 'I 41/a m d :1'
_cell_angle_alpha 90
_cell_angle_beta 90
_cell_angle_gamma 90
_cell_formula_units_Z 2
_cell_length_a 4.27
_cell_length_b 4.27
_cell_length_c 14.083
_cell_volume 256.774
_citation_journal_id_ASTM JALCEU
_cod_data_source_file Lambert-Andron_JALCEU_1994_926.cif
_cod_data_source_block Ce2Ge3
_cod_original_cell_volume 256.7739
_cod_original_sg_symbol_Hall '-I 4bd 2 (x+1/2,y+1/4,z+1/8)'
_cod_database_code 1540218

loop_
_symmetry_equiv_pos_as_xyz
x,y,z
-y,x+1/2,z+1/4
-x+1/2,-y+1/2,z+1/2
y+1/2,-x,z+3/4
x,-y+1/2,-z+1/4
y+1/2,x+1/2,-z+1/2
-x+1/2,y,-z+3/4
-y,-x,-z
-x,-y+1/2,-z+1/4
y,-x,-z
x-1/2,y,-z-1/4
-y-1/2,x+1/2,-z-1/2
-x,y,z
-y-1/2,-x,z-1/4
x-1/2,-y+1/2,z-1/2
y,x+1/2,z+1/4
x+1/2,y+1/2,z+1/2
-y+1/2,x+1,z+3/4
-x+1,-y+1,z+1
y+1,-x+1/2,z+5/4
x+1/2,-y+1,-z+3/4
y+1,x+1,-z+1
-x+1,y+1/2,-z+5/4
-y+1/2,-x+1/2,-z+1/2
-x+1/2,-y+1,-z+3/4
y+1/2,-x+1/2,-z+1/2
x,y+1/2,-z+1/4
-y,x+1,-z
-x+1/2,y+1/2,z+1/2
-y,-x+1/2,z+1/4
x,-y+1,z
y+1/2,x+1,z+3/4

loop_
_atom_site_label
_atom_site_type_symbol
_atom_site_fract_x
_atom_site_fract_y
_atom_site_fract_z
_atom_site_occupancy
_atom_site_U_iso_or_equiv
Ce1 Ce 0 0 0 1 0.0
Ge1 Ge 0 0 0.5821 0.76 0.0
